data_2232284
loop_
_publ_author_name
'Boechat, N\"ubia'
'de Ferreira, Maria'
'Bastos, Monica M.'
'Wardell, James L.'
'Wardell, Solange M. S. V.'
'Tiekink, Edward R. T.'

_publ_section_title
;
 [1-(3-Chlorophenyl)-1<i>H</i>-1,2,3-triazol-4-yl]methanol hemihydrate
;
_journal_coeditor_code HB6439
_journal_issue 11
_journal_name_full 'Acta Crystallographica Section E'
_journal_page_first o2934
_journal_page_last o2935
_journal_paper_doi 10.1107/S1600536811041560
_journal_volume 67
_journal_year 2011
_chemical_formula_iupac 'C9 H8 Cl N3 O, 0.5H2 O'
_chemical_formula_moiety 'C9 H8 Cl N3 O, 0.5(H2 O)'
_chemical_formula_sum 'C9 H9 Cl N3 O1.5'
_chemical_formula_weight 218.64
_chemical_name_systematic
;
[1-(3-Chlorophenyl)-1<i>H</i>-1,2,3-triazol-4-yl]methanol hemihydrate
;
_space_group_IT_number 2
_symmetry_cell_setting triclinic
_symmetry_space_group_name_Hall '-P 1'
_symmetry_space_group_name_H-M 'P -1'
_atom_sites_solution_hydrogens geom
_atom_sites_solution_primary direct
_atom_sites_solution_secondary difmap
_audit_creation_method SHELXL-97
_cell_angle_alpha 88.818(4)
_cell_angle_beta 89.901(2)
_cell_angle_gamma 80.493(4)
_cell_formula_units_Z 4
_cell_length_a 6.0078(4)
_cell_length_b 7.4897(4)
_cell_length_c 22.3145(15)
_cell_measurement_reflns_used 19812
_cell_measurement_temperature 120(2)
_cell_measurement_theta_max 27.48
_cell_measurement_theta_min 2.91
_cell_volume 990.07(11)
_computing_cell_refinement 'DENZO (Otwinowski & Minor, 1997) and COLLECT (Hooft, 1998)'
_computing_data_collection 'COLLECT (Hooft, 1998)'
_computing_data_reduction 'DENZO (Otwinowski & Minor, 1997) and COLLECT (Hooft, 1998)'
_computing_molecular_graphics
;
ORTEP-3 (Farrugia, 1997), QMol (Gans & Shalloway, 2001) and
DIAMOND
(Brandenburg, 2006)
;
_computing_publication_material 'publCIF (Westrip, 2010)'
_computing_structure_refinement 'SHELXL97 (Sheldrick, 2008)'
_computing_structure_solution 'SHELXS97 (Sheldrick, 2008)'
_diffrn_ambient_temperature 120(2)
_diffrn_detector_area_resol_mean 9.091
_diffrn_measured_fraction_theta_full 0.955
_diffrn_measured_fraction_theta_max 0.955
_diffrn_measurement_device_type 'Bruker--Nonius APEX II CCD camera on \k-goniostat'
_diffrn_measurement_method '\f and \w'
_diffrn_radiation_monochromator '10cm confocal mirrors'
_diffrn_radiation_source 'Bruker-Nonius FR591 rotating anode'
_diffrn_radiation_type MoK\a
_diffrn_radiation_wavelength 0.71073
_diffrn_reflns_av_R_equivalents 0.0384
_diffrn_reflns_av_sigmaI/netI 0.0506
_diffrn_reflns_limit_h_max 7
_diffrn_reflns_limit_h_min -7
_diffrn_reflns_limit_k_max 9
_diffrn_reflns_limit_k_min -9
_diffrn_reflns_limit_l_max 28
_diffrn_reflns_limit_l_min -28
_diffrn_reflns_number 10830
_diffrn_reflns_theta_full 26.50
_diffrn_reflns_theta_max 26.50
_diffrn_reflns_theta_min 2.92
_diffrn_standards_decay_% 0
_diffrn_standards_number 0
_exptl_absorpt_coefficient_mu 0.361
_exptl_absorpt_correction_T_max 1.000
_exptl_absorpt_correction_T_min 0.843
_exptl_absorpt_correction_type multi-scan
_exptl_absorpt_process_details '(SADABS; Sheldrick, 2007)'
_exptl_crystal_colour colourless
_exptl_crystal_density_diffrn 1.467
_exptl_crystal_density_method 'not measured'
_exptl_crystal_description plate
_exptl_crystal_F_000 452
_exptl_crystal_size_max 0.18
_exptl_crystal_size_mid 0.18
_exptl_crystal_size_min 0.02
_refine_diff_density_max 0.406
_refine_diff_density_min -0.339
_refine_ls_extinction_method none
_refine_ls_goodness_of_fit_ref 1.002
_refine_ls_hydrogen_treatment mixed
_refine_ls_matrix_type full
_refine_ls_number_parameters 274
_refine_ls_number_reflns 3909
_refine_ls_number_restraints 5
_refine_ls_restrained_S_all 1.002
_refine_ls_R_factor_all 0.0910
_refine_ls_R_factor_gt 0.0642
_refine_ls_shift/su_max 0.012
_refine_ls_shift/su_mean 0.000
_refine_ls_structure_factor_coef Fsqd
_refine_ls_weighting_details 'calc w=1/[\s^2^(Fo^2^)+(0.0446P)^2^+2.5602P] where P=(Fo^2^+2Fc^2^)/3'
_refine_ls_weighting_scheme calc
_refine_ls_wR_factor_gt 0.1390
_refine_ls_wR_factor_ref 0.1625
_reflns_number_gt 2948
_reflns_number_total 3909
_reflns_threshold_expression I>2\s(I)
_cod_data_source_file hb6439.cif
_cod_data_source_block I
_cod_original_formula_sum 'C9 H9 Cl1 N3 O1.5'
_cod_database_code 2232284
_cod_database_fobs_code 2232284

loop_
_symmetry_equiv_pos_as_xyz
'x, y, z'
'-x, -y, -z'

loop_
_atom_site_type_symbol
_atom_site_label
_atom_site_fract_x
_atom_site_fract_y
_atom_site_fract_z
_atom_site_U_iso_or_equiv
_atom_site_adp_type
_atom_site_calc_flag
_atom_site_refinement_flags
_atom_site_occupancy
_atom_site_symmetry_multiplicity
Cl Cl1 0.85344(17) 0.75800(15) 0.46687(4) 0.0449(3) Uani d . 1 1
O O1 0.5639(6) 0.7737(5) 0.05307(13) 0.0595(9) Uani d D 1 1
H H1O 0.629(9) 0.747(7) 0.0204(13) 0.089 Uiso d D 1 1
N N1 0.6411(5) 0.8503(4) 0.24523(13) 0.0297(6) Uani d . 1 1
N N2 0.8433(5) 0.7528(4) 0.23011(14) 0.0386(7) Uani d . 1 1
N N3 0.8614(6) 0.7674(4) 0.17193(14) 0.0424(8) Uani d . 1 1
C C1 0.6580(6) 0.8250(5) 0.41004(15) 0.0304(7) Uani d . 1 1
C C2 0.4384(6) 0.8954(5) 0.42488(16) 0.0343(8) Uani d . 1 1
H H2 0.3932 0.9055 0.4657 0.041 Uiso calc R 1 1
C C3 0.2852(6) 0.9509(5) 0.37926(15) 0.0331(8) Uani d . 1 1
H H3 0.1338 1.0005 0.3889 0.040 Uiso calc R 1 1
C C4 0.3494(6) 0.9352(5) 0.31987(16) 0.0317(8) Uani d . 1 1
H H4 0.2426 0.9724 0.2889 0.038 Uiso calc R 1 1
C C5 0.5708(6) 0.8647(4) 0.30588(15) 0.0280(7) Uani d . 1 1
C C6 0.7280(6) 0.8092(5) 0.35095(15) 0.0314(8) Uani d . 1 1
H H6 0.8801 0.7614 0.3414 0.038 Uiso calc R 1 1
C C7 0.5315(6) 0.9254(5) 0.19577(15) 0.0322(8) Uani d . 1 1
H H7 0.3870 0.9992 0.1940 0.039 Uiso calc R 1 1
C C8 0.6716(7) 0.8731(5) 0.14894(16) 0.0381(9) Uani d . 1 1
C C9 0.6412(8) 0.9160(6) 0.08392(17) 0.0484(11) Uani d . 1 1
H H9A 0.5309 1.0289 0.0784 0.058 Uiso calc R 1 1
H H9B 0.7867 0.9368 0.0665 0.058 Uiso calc R 1 1
Cl Cl2 0.7137(2) 0.31120(15) 0.43211(4) 0.0519(3) Uani d . 1 1
O O2 1.1922(7) 0.3320(5) 0.04279(18) 0.0843(14) Uani d D 1 1
H H2O 1.219(12) 0.422(6) 0.062(3) 0.126 Uiso d D 1 1
N N4 0.7744(5) 0.2978(4) 0.20400(13) 0.0306(6) Uani d . 1 1
N N5 0.9702(5) 0.1798(5) 0.21008(15) 0.0433(8) Uani d . 1 1
N N6 1.0590(6) 0.1604(5) 0.15647(16) 0.0485(9) Uani d . 1 1
C C10 0.5956(6) 0.3531(5) 0.36144(16) 0.0348(8) Uani d . 1 1
C C11 0.3706(6) 0.4305(5) 0.35577(16) 0.0359(8) Uani d . 1 1
H H11 0.2793 0.4587 0.3902 0.043 Uiso calc R 1 1
C C12 0.2826(6) 0.4657(5) 0.29895(17) 0.0389(9) Uani d . 1 1
H H12 0.1293 0.5210 0.2943 0.047 Uiso calc R 1 1
C C13 0.4137(6) 0.4217(5) 0.24830(16) 0.0318(8) Uani d . 1 1
H H13 0.3506 0.4445 0.2093 0.038 Uiso calc R 1 1
C C14 0.6367(6) 0.3444(4) 0.25557(16) 0.0309(8) Uani d . 1 1
C C15 0.7315(6) 0.3090(5) 0.31195(16) 0.0323(8) Uani d . 1 1
H H15 0.8855 0.2558 0.3166 0.039 Uiso calc R 1 1
C C16 0.7421(6) 0.3525(5) 0.14617(16) 0.0350(8) Uani d . 1 1
H H16 0.6188 0.4348 0.1298 0.042 Uiso calc R 1 1
C C17 0.9245(7) 0.2643(5) 0.11626(18) 0.0395(9) Uani d . 1 1
C C18 0.9826(8) 0.2697(6) 0.05057(19) 0.0538(12) Uani d . 1 1
H H18A 0.9928 0.1471 0.0339 0.065 Uiso calc R 1 1
H H18B 0.8623 0.3516 0.0287 0.065 Uiso calc R 1 1
O O1W 1.2489(5) 0.6147(4) 0.10634(13) 0.0491(7) Uani d D 1 1
H H1W 1.143(6) 0.661(6) 0.1286(19) 0.074 Uiso d D 1 1
H H2W 1.293(8) 0.698(5) 0.086(2) 0.074 Uiso d D 1 1

loop_
_atom_site_aniso_label
_atom_site_aniso_U_11
_atom_site_aniso_U_22
_atom_site_aniso_U_33
_atom_site_aniso_U_12
_atom_site_aniso_U_13
_atom_site_aniso_U_23
Cl1 0.0387(5) 0.0620(7) 0.0332(5) -0.0063(4) -0.0052(4) 0.0013(4)
O1 0.081(2) 0.077(2) 0.0334(15) -0.0501(19) 0.0214(15) -0.0252(15)
N1 0.0308(16) 0.0279(15) 0.0314(15) -0.0076(12) 0.0057(12) -0.0036(12)
N2 0.0380(18) 0.0384(18) 0.0380(17) -0.0016(14) 0.0155(14) -0.0037(13)
N3 0.049(2) 0.0433(19) 0.0375(18) -0.0135(15) 0.0174(16) -0.0073(14)
C1 0.0303(18) 0.0333(19) 0.0288(17) -0.0085(14) -0.0026(14) -0.0010(14)
C2 0.037(2) 0.039(2) 0.0283(18) -0.0112(16) 0.0055(16) -0.0051(15)
C3 0.0289(18) 0.039(2) 0.0310(18) -0.0040(15) 0.0073(15) -0.0030(15)
C4 0.0339(19) 0.0316(19) 0.0298(18) -0.0061(14) 0.0050(15) -0.0024(14)
C5 0.0308(18) 0.0259(17) 0.0283(17) -0.0074(13) 0.0036(14) -0.0025(13)
C6 0.0280(18) 0.0317(19) 0.0348(19) -0.0056(14) 0.0070(15) -0.0043(14)
C7 0.0345(19) 0.0354(19) 0.0290(18) -0.0120(15) 0.0024(15) -0.0039(14)
C8 0.048(2) 0.038(2) 0.0327(19) -0.0193(17) 0.0104(17) -0.0109(16)
C9 0.070(3) 0.051(3) 0.032(2) -0.032(2) 0.014(2) -0.0089(18)
Cl2 0.0633(7) 0.0630(7) 0.0319(5) -0.0187(5) -0.0054(5) 0.0050(4)
O2 0.093(3) 0.094(3) 0.085(3) -0.067(2) 0.063(2) -0.049(2)
N4 0.0293(15) 0.0294(15) 0.0333(16) -0.0048(12) 0.0040(12) -0.0042(12)
N5 0.0298(17) 0.050(2) 0.047(2) 0.0020(14) 0.0020(15) -0.0105(15)
N6 0.0359(19) 0.057(2) 0.053(2) -0.0086(16) 0.0100(17) -0.0177(17)
C10 0.043(2) 0.034(2) 0.0289(18) -0.0136(16) -0.0044(16) 0.0042(14)
C11 0.041(2) 0.036(2) 0.0318(19) -0.0101(16) 0.0087(16) -0.0011(15)
C12 0.034(2) 0.036(2) 0.045(2) -0.0018(16) 0.0087(17) -0.0016(16)
C13 0.0333(19) 0.0312(19) 0.0316(18) -0.0075(14) -0.0006(15) -0.0011(14)
C14 0.0329(19) 0.0259(18) 0.0355(19) -0.0087(14) 0.0080(15) -0.0039(14)
C15 0.0308(19) 0.0333(19) 0.0340(19) -0.0086(14) -0.0009(15) 0.0027(14)
C16 0.041(2) 0.034(2) 0.0316(19) -0.0113(16) 0.0063(16) -0.0002(15)
C17 0.044(2) 0.038(2) 0.042(2) -0.0190(17) 0.0149(18) -0.0105(17)
C18 0.061(3) 0.063(3) 0.046(2) -0.033(2) 0.026(2) -0.019(2)
O1W 0.0453(17) 0.065(2) 0.0381(16) -0.0109(14) 0.0155(13) -0.0064(14)

loop_
_atom_type_symbol
_atom_type_description
_atom_type_scat_dispersion_real
_atom_type_scat_dispersion_imag
_atom_type_scat_source
C C 0.0033 0.0016 'International Tables Vol C Tables 4.2.6.8 and 6.1.1.4'
H H 0.0000 0.0000 'International Tables Vol C Tables 4.2.6.8 and 6.1.1.4'
N N 0.0061 0.0033 'International Tables Vol C Tables 4.2.6.8 and 6.1.1.4'
O O 0.0106 0.0060 'International Tables Vol C Tables 4.2.6.8 and 6.1.1.4'
Cl Cl 0.1484 0.1585 'International Tables Vol C Tables 4.2.6.8 and 6.1.1.4'

loop_
_geom_angle_atom_site_label_1
_geom_angle_atom_site_label_2
_geom_angle_atom_site_label_3
_geom_angle
C9 O1 H1O 115(4)
C7 N1 N2 110.3(3)
C7 N1 C5 128.6(3)
N2 N1 C5 121.1(3)
N3 N2 N1 106.9(3)
N2 N3 C8 109.7(3)
C2 C1 C6 121.7(3)
C2 C1 Cl1 119.3(3)
C6 C1 Cl1 119.0(3)
C1 C2 C3 118.8(3)
C1 C2 H2 120.6
C3 C2 H2 120.6
C4 C3 C2 120.9(3)
C4 C3 H3 119.6
C2 C3 H3 119.6
C3 C4 C5 119.5(3)
C3 C4 H4 120.3
C5 C4 H4 120.3
C6 C5 C4 120.7(3)
C6 C5 N1 119.0(3)
C4 C5 N1 120.4(3)
C5 C6 C1 118.5(3)
C5 C6 H6 120.7
C1 C6 H6 120.7
N1 C7 C8 105.6(3)
N1 C7 H7 127.2
C8 C7 H7 127.2
C7 C8 N3 107.5(3)
C7 C8 C9 129.8(4)
N3 C8 C9 122.7(3)
O1 C9 C8 111.6(3)
O1 C9 H9A 109.3
C8 C9 H9A 109.3
O1 C9 H9B 109.3
C8 C9 H9B 109.3
H9A C9 H9B 108.0
C18 O2 H2O 120(5)
C16 N4 N5 110.3(3)
C16 N4 C14 130.2(3)
N5 N4 C14 119.5(3)
N6 N5 N4 106.6(3)
N5 N6 C17 109.9(3)
C11 C10 C15 121.9(3)
C11 C10 Cl2 119.7(3)
C15 C10 Cl2 118.5(3)
C12 C11 C10 118.3(3)
C12 C11 H11 120.8
C10 C11 H11 120.8
C11 C12 C13 121.3(4)
C11 C12 H12 119.4
C13 C12 H12 119.4
C14 C13 C12 118.9(3)
C14 C13 H13 120.6
C12 C13 H13 120.6
C13 C14 C15 121.4(3)
C13 C14 N4 119.7(3)
C15 C14 N4 118.8(3)
C14 C15 C10 118.2(3)
C14 C15 H15 120.9
C10 C15 H15 120.9
N4 C16 C17 105.2(3)
N4 C16 H16 127.4
C17 C16 H16 127.4
N6 C17 C16 108.0(3)
N6 C17 C18 122.0(4)
C16 C17 C18 129.9(4)
O2 C18 C17 109.9(4)
O2 C18 H18A 109.7
C17 C18 H18A 109.7
O2 C18 H18B 109.7
C17 C18 H18B 109.7
H18A C18 H18B 108.2
H1W O1W H2W 109(4)

loop_
_geom_bond_atom_site_label_1
_geom_bond_atom_site_label_2
_geom_bond_distance
Cl1 C1 1.739(4)
O1 C9 1.422(5)
O1 H1O 0.839(10)
N1 C7 1.350(4)
N1 N2 1.356(4)
N1 C5 1.418(4)
N2 N3 1.307(4)
N3 C8 1.370(5)
C1 C2 1.380(5)
C1 C6 1.385(5)
C2 C3 1.384(5)
C2 H2 0.9500
C3 C4 1.382(5)
C3 H3 0.9500
C4 C5 1.385(5)
C4 H4 0.9500
C5 C6 1.390(5)
C6 H6 0.9500
C7 C8 1.363(5)
C7 H7 0.9500
C8 C9 1.485(5)
C9 H9A 0.9900
C9 H9B 0.9900
Cl2 C10 1.731(4)
O2 C18 1.423(5)
O2 H2O 0.840(10)
N4 C16 1.350(4)
N4 N5 1.355(4)
N4 C14 1.431(4)
N5 N6 1.310(5)
N6 C17 1.353(5)
C10 C11 1.385(5)
C10 C15 1.385(5)
C11 C12 1.378(5)
C11 H11 0.9500
C12 C13 1.390(5)
C12 H12 0.9500
C13 C14 1.377(5)
C13 H13 0.9500
C14 C15 1.384(5)
C15 H15 0.9500
C16 C17 1.364(5)
C16 H16 0.9500
C17 C18 1.507(5)
C18 H18A 0.9900
C18 H18B 0.9900
O1W H1W 0.840(10)
O1W H2W 0.838(10)

loop_
_geom_hbond_atom_site_label_D
_geom_hbond_atom_site_label_H
_geom_hbond_atom_site_label_A
_geom_hbond_site_symmetry_A
_geom_hbond_distance_DH
_geom_hbond_distance_HA
_geom_hbond_distance_DA
_geom_hbond_angle_DHA
O1 H1o O2 2_765 0.84(4) 1.82(4) 2.651(5) 170(5)
O2 H2o O1w . 0.84(6) 1.80(5) 2.641(5) 174(7)
O1w H1w N3 . 0.84(4) 2.00(4) 2.837(5) 172(4)
O1w H2w O1 1_655 0.84(4) 1.95(5) 2.663(5) 142(4)
C16 H16 O1w 1_455 0.95 2.45 3.383(5) 166
C7 H7 N6 1_465 0.95 2.28 3.197(5) 161

loop_
_geom_torsion_atom_site_label_1
_geom_torsion_atom_site_label_2
_geom_torsion_atom_site_label_3
_geom_torsion_atom_site_label_4
_geom_torsion
C7 N1 N2 N3 0.5(4)
C5 N1 N2 N3 -179.0(3)
N1 N2 N3 C8 -0.3(4)
C6 C1 C2 C3 0.1(5)
Cl1 C1 C2 C3 179.0(3)
C1 C2 C3 C4 0.5(5)
C2 C3 C4 C5 -0.7(5)
C3 C4 C5 C6 0.3(5)
C3 C4 C5 N1 -178.9(3)
C7 N1 C5 C6 -166.4(3)
N2 N1 C5 C6 12.9(5)
C7 N1 C5 C4 12.8(5)
N2 N1 C5 C4 -167.9(3)
C4 C5 C6 C1 0.3(5)
N1 C5 C6 C1 179.5(3)
C2 C1 C6 C5 -0.5(5)
Cl1 C1 C6 C5 -179.4(3)
N2 N1 C7 C8 -0.4(4)
C5 N1 C7 C8 179.0(3)
N1 C7 C8 N3 0.2(4)
N1 C7 C8 C9 -179.4(3)
N2 N3 C8 C7 0.1(4)
N2 N3 C8 C9 179.7(3)
C7 C8 C9 O1 -98.3(5)
N3 C8 C9 O1 82.2(5)
C16 N4 N5 N6 -0.2(4)
C14 N4 N5 N6 179.2(3)
N4 N5 N6 C17 0.3(4)
C15 C10 C11 C12 -0.7(5)
Cl2 C10 C11 C12 178.7(3)
C10 C11 C12 C13 1.3(5)
C11 C12 C13 C14 -1.1(5)
C12 C13 C14 C15 0.4(5)
C12 C13 C14 N4 179.9(3)
C16 N4 C14 C13 17.2(5)
N5 N4 C14 C13 -162.1(3)
C16 N4 C14 C15 -163.2(3)
N5 N4 C14 C15 17.4(5)
C13 C14 C15 C10 0.1(5)
N4 C14 C15 C10 -179.4(3)
C11 C10 C15 C14 0.0(5)
Cl2 C10 C15 C14 -179.4(3)
N5 N4 C16 C17 0.1(4)
C14 N4 C16 C17 -179.3(3)
N5 N6 C17 C16 -0.3(4)
N5 N6 C17 C18 -179.8(3)
N4 C16 C17 N6 0.1(4)
N4 C16 C17 C18 179.6(4)
N6 C17 C18 O2 -60.3(5)
C16 C17 C18 O2 120.2(5)

loop_
_cod_related_entry_id
_cod_related_entry_database
_cod_related_entry_code
1 ChemSpider 30657117
